data_2013209
loop_
_publ_author_name
'Glidewell, Christopher'
'Low, John N.'
'Skakle, Janet M. S.'
'Wardell, James L.'

_publ_section_title
;
 A chain of edge-fused rings generated by the combination of an
 N---H&#x00B7;&#x00B7;&#x00B7;O hydrogen bond and an iodo--nitro
 interaction in 2-iodobenzaldehyde 4-nitrophenylhydrazone <i>versus</i>
 disordered and effectively isolated molecules in 2-iodobenzaldehyde
 2,4-dinitrophenylhydrazone
;
_journal_issue 3
_journal_name_full 'Acta Crystallographica Section C'
_journal_page_first o98
_journal_page_last o101
_journal_paper_doi 10.1107/S0108270103001379
_journal_volume 59
_journal_year 2003
_chemical_formula_iupac 'C13 H10 I N3 O2'
_chemical_formula_moiety 'C13 H10 I N3 O2'
_chemical_formula_sum 'C13 H10 I N3 O2'
_chemical_formula_weight 367.14
_chemical_name_systematic
;
 2-Iodobenzaldehyde-4-nitrophenylhydrazone
;
_space_group_IT_number 29
_symmetry_cell_setting orthorhombic
_symmetry_space_group_name_Hall 'P 2c -2ac'
_symmetry_space_group_name_H-M 'P c a 21'
_atom_sites_solution_hydrogens geom
_atom_sites_solution_primary direct
_atom_sites_solution_secondary difmap
_cell_angle_alpha 90.00
_cell_angle_beta 90.00
_cell_angle_gamma 90.00
_cell_formula_units_Z 4
_cell_length_a 24.0858(11)
_cell_length_b 5.0699(2)
_cell_length_c 10.5080(4)
_cell_measurement_reflns_used 2800
_cell_measurement_temperature 120(2)
_cell_measurement_theta_max 27.42
_cell_measurement_theta_min 3.38
_cell_volume 1283.16(9)
_computing_cell_refinement 'DENZO-SMN (Otwinowski & Minor, 1997)'
_computing_data_collection 'KappaCCD Software (Nonius, 1997)'
_computing_data_reduction 'DENZO-SMN (Otwinowski & Minor, 1997)'
_computing_molecular_graphics 'PLATON (Spek, 2003)'
_computing_publication_material 'SHELXL97 (Sheldrick, 1997) and PRPKAPPA (Ferguson, 1999)'
_computing_structure_refinement 'SHELXL97 (Sheldrick, 1997)'
_computing_structure_solution 'SHELXS97 (Sheldrick, 1997)'
_diffrn_ambient_temperature 120(2)
_diffrn_measured_fraction_theta_full 0.997
_diffrn_measured_fraction_theta_max 0.997
_diffrn_measurement_device_type KappaCCD
_diffrn_measurement_method '\f scans, and \w scans with \k offsets'
_diffrn_radiation_monochromator graphite
_diffrn_radiation_source 'Rotating Anode'
_diffrn_radiation_type 'Mo K\a'
_diffrn_radiation_wavelength 0.71073
_diffrn_reflns_av_R_equivalents 0.0630
_diffrn_reflns_av_sigmaI/netI 0.0737
_diffrn_reflns_limit_h_max 27
_diffrn_reflns_limit_h_min -31
_diffrn_reflns_limit_k_max 6
_diffrn_reflns_limit_k_min -6
_diffrn_reflns_limit_l_max 13
_diffrn_reflns_limit_l_min -13
_diffrn_reflns_number 8490
_diffrn_reflns_theta_full 27.42
_diffrn_reflns_theta_max 27.42
_diffrn_reflns_theta_min 3.38
_diffrn_standards_decay_% negligible
_exptl_absorpt_coefficient_mu 2.497
_exptl_absorpt_correction_T_max 0.865
_exptl_absorpt_correction_T_min 0.502
_exptl_absorpt_correction_type multi-scan
_exptl_absorpt_process_details 'DENZO-SMN (Otwinowski & Minor, 1997)'
_exptl_crystal_colour red
_exptl_crystal_density_diffrn 1.900
_exptl_crystal_density_method 'not measured'
_exptl_crystal_description plate
_exptl_crystal_F_000 712
_exptl_crystal_size_max 0.32
_exptl_crystal_size_mid 0.08
_exptl_crystal_size_min 0.06
_refine_diff_density_max 1.198
_refine_diff_density_min -0.471
_refine_ls_abs_structure_details 'Flack (1983), 1259 Friedel pairs'
_refine_ls_abs_structure_Flack -0.08(4)
_refine_ls_extinction_method none
_refine_ls_goodness_of_fit_ref 1.021
_refine_ls_hydrogen_treatment constr
_refine_ls_matrix_type full
_refine_ls_number_parameters 160
_refine_ls_number_reflns 2800
_refine_ls_number_restraints 1
_refine_ls_restrained_S_all 1.021
_refine_ls_R_factor_all 0.0654
_refine_ls_R_factor_gt 0.0356
_refine_ls_shift/su_max 0.002
_refine_ls_shift/su_mean 0.000
_refine_ls_structure_factor_coef Fsqd
_refine_ls_weighting_details 'w = 1/[\s^2^(Fo^2^)+(0.0298P)^2^] where P = (Fo^2^+2Fc^2^)/3'
_refine_ls_weighting_scheme calc
_refine_ls_wR_factor_gt 0.0714
_refine_ls_wR_factor_ref 0.0804
_reflns_number_gt 2082
_reflns_number_total 2800
_reflns_threshold_expression I>2\s(I)
_cod_data_source_file sk1609.cif
_cod_data_source_block II
_cod_depositor_comments
;
The following automatic conversions were performed:

'_exptl_absorpt_correction_type' value 'Multi-scan' changed to
'multi-scan' according to
/home/saulius/struct/CIF-dictionaries/cif_core.dic dictionary named
'cif_core.dic' version 2.4.1 from 2010-06-29.

Automatic conversion script
Id: cif_fix_values 1715 2011-07-08 13:25:40Z adriana 
;
_cod_database_code 2013209
_cod_database_fobs_code 2013209

loop_
_symmetry_equiv_pos_as_xyz
'x, y, z'
'-x, -y, z+1/2'
'x+1/2, -y, z'
'-x+1/2, y, z+1/2'

loop_
_atom_site_label
_atom_site_fract_x
_atom_site_fract_y
_atom_site_fract_z
_atom_site_U_iso_or_equiv
_atom_site_adp_type
_atom_site_calc_flag
_atom_site_refinement_flags
_atom_site_occupancy
_atom_site_disorder_assembly
_atom_site_disorder_group
_atom_site_type_symbol
I22 0.876111(14) 0.80511(6) 0.99980(7) 0.02451(12) Uani d . 1 . . I
O41 0.75761(18) -0.9173(10) 0.3440(4) 0.0298(10) Uani d . 1 . . O
O42 0.8286(2) -0.7960(8) 0.2309(4) 0.0342(11) Uani d . 1 . . O
N1 0.8383(2) 0.0228(9) 0.6790(5) 0.0238(12) Uani d . 1 . . N
N2 0.88431(19) 0.1797(8) 0.6758(5) 0.0181(11) Uani d . 1 . . N
N4 0.7976(2) -0.7716(10) 0.3259(5) 0.0252(12) Uani d . 1 . . N
C11 0.8295(2) -0.1731(11) 0.5902(5) 0.0169(13) Uani d . 1 . . C
C12 0.7819(3) -0.3277(11) 0.6028(6) 0.0203(14) Uani d . 1 . . C
C13 0.7719(2) -0.5242(10) 0.5156(7) 0.0217(14) Uani d . 1 . . C
C14 0.8089(2) -0.5666(12) 0.4170(5) 0.0190(12) Uani d . 1 . . C
C15 0.8567(2) -0.4147(13) 0.4038(5) 0.0211(13) Uani d . 1 . . C
C16 0.8674(2) -0.2158(9) 0.4942(19) 0.0216(14) Uani d . 1 . . C
C21 0.9338(2) 0.5366(11) 0.7712(5) 0.0209(13) Uani d . 1 . . C
C22 0.9396(2) 0.7336(11) 0.8643(6) 0.0206(13) Uani d . 1 . . C
C23 0.9849(2) 0.8953(13) 0.8680(6) 0.0217(9) Uani d . 1 . . C
C24 1.0273(2) 0.8620(11) 0.7729(6) 0.0217(9) Uani d . 1 . . C
C25 1.0228(3) 0.6848(11) 0.6870(6) 0.0259(10) Uani d . 1 . . C
C26 0.9777(2) 0.5148(11) 0.6803(6) 0.0259(10) Uani d . 1 . . C
C27 0.8866(2) 0.3589(12) 0.7629(6) 0.0224(15) Uani d . 1 . . C
H1 0.8136 0.0473 0.7395 0.029 Uiso calc R 1 . . H
H2 0.8570 0.3748 0.8224 0.027 Uiso calc R 1 . . H
H12 0.7567 -0.2975 0.6708 0.024 Uiso calc R 1 . . H
H13 0.7396 -0.6307 0.5229 0.026 Uiso calc R 1 . . H
H15 0.8816 -0.4445 0.3352 0.025 Uiso calc R 1 . . H
H16 0.9003 -0.1126 0.4890 0.026 Uiso calc R 1 . . H
H23 0.9883 1.0269 0.9318 0.026 Uiso calc R 1 . . H
H24 1.0590 0.9732 0.7740 0.026 Uiso calc R 1 . . H
H25 1.0514 0.6689 0.6253 0.031 Uiso calc R 1 . . H
H26 0.9761 0.3843 0.6155 0.031 Uiso calc R 1 . . H

loop_
_atom_site_aniso_label
_atom_site_aniso_U_11
_atom_site_aniso_U_22
_atom_site_aniso_U_33
_atom_site_aniso_U_12
_atom_site_aniso_U_13
_atom_site_aniso_U_23
I22 0.02463(18) 0.02820(19) 0.02070(17) 0.00047(14) 0.0017(3) -0.0016(4)
O41 0.030(3) 0.027(2) 0.032(3) -0.010(2) -0.006(2) -0.003(2)
O42 0.036(3) 0.045(3) 0.021(2) -0.004(2) 0.002(2) -0.012(2)
N1 0.026(3) 0.029(3) 0.016(2) 0.000(2) 0.005(2) -0.003(2)
N2 0.021(3) 0.014(3) 0.020(3) 0.000(2) -0.001(2) 0.003(2)
N4 0.023(3) 0.027(3) 0.025(3) 0.007(2) -0.010(2) -0.001(2)
C11 0.016(3) 0.017(3) 0.017(3) 0.000(2) -0.006(2) 0.006(3)
C12 0.019(3) 0.022(4) 0.019(3) 0.002(3) 0.005(3) -0.003(3)
C13 0.017(3) 0.023(3) 0.026(4) 0.0011(19) -0.006(3) 0.004(4)
C14 0.022(3) 0.016(3) 0.018(3) 0.001(3) -0.005(3) 0.003(3)
C15 0.022(3) 0.028(3) 0.013(3) 0.005(3) 0.001(3) 0.003(3)
C16 0.016(3) 0.025(2) 0.023(4) -0.002(2) 0.008(5) 0.006(6)
C21 0.022(3) 0.018(3) 0.023(3) 0.003(2) -0.005(3) 0.003(3)
C22 0.019(3) 0.018(3) 0.024(3) 0.007(2) 0.000(3) -0.002(3)
C23 0.013(2) 0.019(2) 0.034(2) -0.0023(17) -0.0059(18) 0.008(2)
C24 0.013(2) 0.019(2) 0.034(2) -0.0023(17) -0.0059(18) 0.008(2)
C25 0.021(2) 0.030(3) 0.027(2) 0.0056(17) 0.002(2) 0.012(2)
C26 0.021(2) 0.030(3) 0.027(2) 0.0056(17) 0.002(2) 0.012(2)
C27 0.021(3) 0.023(3) 0.023(3) 0.003(2) -0.003(3) 0.002(3)

loop_
_atom_type_symbol
_atom_type_description
_atom_type_scat_dispersion_real
_atom_type_scat_dispersion_imag
_atom_type_scat_source
C C 0.0033 0.0016 'International Tables Vol C Tables 4.2.6.8 and 6.1.1.4'
H H 0.0000 0.0000 'International Tables Vol C Tables 4.2.6.8 and 6.1.1.4'
I I -0.4742 1.8119 'International Tables Vol C Tables 4.2.6.8 and 6.1.1.4'
N N 0.0061 0.0033 'International Tables Vol C Tables 4.2.6.8 and 6.1.1.4'
O O 0.0106 0.0060 'International Tables Vol C Tables 4.2.6.8 and 6.1.1.4'

loop_
_geom_angle_atom_site_label_1
_geom_angle_atom_site_label_2
_geom_angle_atom_site_label_3
_geom_angle
_geom_angle_publ_flag
C16 C11 N1 120.4(6) no
C16 C11 C12 121.7(6) no
N1 C11 C12 117.8(5) no
C13 C12 C11 119.2(5) no
C13 C12 H12 120.4 no
C11 C12 H12 120.4 no
C12 C13 C14 119.9(5) no
C12 C13 H13 120.0 no
C14 C13 H13 120.0 no
C13 C14 C15 121.5(6) no
C13 C14 N4 119.2(5) no
C15 C14 N4 119.3(5) no
O41 N4 O42 122.1(5) no
O41 N4 C14 118.6(5) no
O42 N4 C14 119.3(5) no
C14 C15 C16 118.7(7) no
C14 C15 H15 120.7 no
C16 C15 H15 120.7 no
C11 C16 C15 119.0(5) no
C11 C16 H16 120.5 no
C15 C16 H16 120.5 no
N2 N1 C11 121.9(5) no
N2 N1 H1 119.0 no
C11 N1 H1 119.0 no
C27 N2 N1 115.3(5) no
N2 C27 C21 120.8(5) no
N2 C27 H2 119.6 no
C21 C27 H2 119.6 no
C22 C21 C26 116.5(5) no
C22 C21 C27 124.0(5) no
C26 C21 C27 119.4(5) no
C23 C22 C21 121.7(6) no
C23 C22 I22 117.0(4) no
C21 C22 I22 121.2(4) no
C22 C23 C24 118.5(5) no
C22 C23 H23 120.7 no
C24 C23 H23 120.7 no
C25 C24 C23 120.8(6) no
C25 C24 H24 119.6 no
C23 C24 H24 119.6 no
C24 C25 C26 122.6(6) no
C24 C25 H25 118.7 no
C26 C25 H25 118.7 no
C25 C26 C21 119.8(6) no
C25 C26 H26 120.1 no
C21 C26 H26 120.1 no

loop_
_geom_bond_atom_site_label_1
_geom_bond_atom_site_label_2
_geom_bond_site_symmetry_2
_geom_bond_distance
_geom_bond_publ_flag
C11 C16 . 1.377(16) no
C11 N1 . 1.380(7) no
C11 C12 . 1.396(8) no
C12 C13 . 1.375(8) no
C12 H12 . 0.95 no
C13 C14 . 1.384(8) no
C13 H13 . 0.95 no
C14 C15 . 1.391(8) no
C14 N4 . 1.440(8) no
N4 O41 . 1.229(7) no
N4 O42 . 1.252(7) no
C15 C16 . 1.409(16) no
C15 H15 . 0.95 no
C16 H16 . 0.95 no
N1 N2 . 1.364(6) no
N1 H1 . 0.88 no
N2 C27 . 1.291(8) no
C27 C21 . 1.454(8) no
C27 H2 . 0.95 no
C21 C22 . 1.405(8) no
C21 C26 . 1.430(8) no
C22 C23 . 1.364(8) no
C22 I22 . 2.121(6) no
C23 C24 . 1.439(8) no
C23 H23 . 0.95 no
C24 C25 . 1.278(8) no
C24 H24 . 0.95 no
C25 C26 . 1.387(8) no
C25 H25 . 0.95 no
C26 H26 . 0.95 no

loop_
_geom_hbond_atom_site_label_D
_geom_hbond_atom_site_label_H
_geom_hbond_atom_site_label_A
_geom_hbond_site_symmetry_A
_geom_hbond_distance_DH
_geom_hbond_distance_HA
_geom_hbond_distance_DA
_geom_hbond_angle_DHA
_geom_hbond_publ_flag
N1 H1 O41 4_665 0.88 2.04 2.905(6) 166 y

loop_
_geom_torsion_atom_site_label_1
_geom_torsion_atom_site_label_2
_geom_torsion_atom_site_label_3
_geom_torsion_atom_site_label_4
_geom_torsion
_geom_torsion_publ_flag
C16 C11 C12 C13 -1.4(10) no
N1 C11 C12 C13 179.9(5) no
C11 C12 C13 C14 0.1(8) no
C12 C13 C14 C15 0.2(9) no
C12 C13 C14 N4 -179.5(5) no
C13 C14 C15 C16 0.7(10) no
N4 C14 C15 C16 -179.6(7) no
N1 C11 C16 C15 -179.0(7) no
C12 C11 C16 C15 2.3(13) no
C14 C15 C16 C11 -1.9(13) no
C16 C11 N1 N2 -0.2(9) no
C11 N1 N2 C27 178.4(5) y
N1 N2 C27 C21 179.1(5) y
C12 C11 N1 N2 178.6(5) y
C22 C21 C27 N2 -179.0(5) y
C13 C14 N4 O41 -5.8(8) y
C15 C14 N4 O41 174.6(5) no
C13 C14 N4 O42 174.1(5) y
C15 C14 N4 O42 -5.6(8) no
N2 C27 C21 C26 1.0(8) no
C26 C21 C22 C23 -0.1(8) no
C27 C21 C22 C23 179.9(6) no
C26 C21 C22 I22 176.7(4) no
C27 C21 C22 I22 -3.3(8) no
C21 C22 C23 C24 0.4(8) no
I22 C22 C23 C24 -176.5(4) no
C22 C23 C24 C25 -0.1(8) no
C23 C24 C25 C26 -0.4(9) no
C24 C25 C26 C21 0.7(9) no
C22 C21 C26 C25 -0.4(8) no
C27 C21 C26 C25 179.6(5) no
